data_4311896
loop_
_publ_author_name
'Long Pan'
'Xiaoying Huang'
'Hoa-Loan N. Phan'
'T. J. Emge'
'Jing Li'
'Xiaotai Wang'

_publ_section_title
;
 1-D Infinite Array of Metalloporphyrin Cages
;
_journal_name_full 'Inorganic Chemistry'
_journal_page_first 6878
_journal_page_last 6880
_journal_paper_doi 10.1021/ic049141i
_journal_volume 43
_journal_year 2004
_chemical_formula_moiety '[Co3(dpydpp)3].4DMF'
_chemical_formula_sum 'C138 H106 Co3 N22 O4'
_chemical_formula_weight 2313.24
_space_group_IT_number 2
_symmetry_cell_setting triclinic
_symmetry_space_group_name_Hall '-P 1'
_symmetry_space_group_name_H-M 'P -1'
_atom_sites_solution_hydrogens geom
_atom_sites_solution_primary direct
_atom_sites_solution_secondary difmap
_audit_creation_method SHELXL-97
_cell_angle_alpha 90.1680(10)
_cell_angle_beta 104.6650(10)
_cell_angle_gamma 98.7190(10)
_cell_formula_units_Z 1
_cell_length_a 11.7984(5)
_cell_length_b 14.7047(6)
_cell_length_c 16.5434(7)
_cell_measurement_reflns_used 11563
_cell_measurement_temperature 100(2)
_cell_measurement_theta_max 61.010
_cell_measurement_theta_min 4.927
_cell_volume 2742.0(2)
_computing_cell_refinement 'SAINT+ V6.02A (Bruker-AXS, 2001)'
_computing_data_collection 'SMART (Bruker-AXS, 2001)'
_computing_data_reduction 'SAINT+ V6.02A (Bruker-AXS, 2001)'
_computing_molecular_graphics 'Materials Studio(MCI, 2001)'
_computing_publication_material 'Window Word2000'
_computing_structure_refinement 'SHELXL-97 (Sheldrick, 1997)'
_computing_structure_solution 'SHELXS-97 (Sheldrick, 1990)'
_diffrn_ambient_temperature 100(1)
_diffrn_detector_area_resol_mean .8
_diffrn_measured_fraction_theta_full 0.984
_diffrn_measured_fraction_theta_max 0.984
_diffrn_measurement_device_type 'Bruker-AXS Smart APEX'
_diffrn_measurement_method '0.3 deg omeg slices'
_diffrn_radiation_monochromator graphite
_diffrn_radiation_source 'fine-focus sealed tube'
_diffrn_radiation_type MoK\a
_diffrn_radiation_wavelength 0.71073
_diffrn_reflns_av_R_equivalents 0.0390
_diffrn_reflns_av_sigmaI/netI 0.0717
_diffrn_reflns_limit_h_max 16
_diffrn_reflns_limit_h_min -16
_diffrn_reflns_limit_k_max 20
_diffrn_reflns_limit_k_min -20
_diffrn_reflns_limit_l_max 23
_diffrn_reflns_limit_l_min -23
_diffrn_reflns_number 38630
_diffrn_reflns_theta_full 30.52
_diffrn_reflns_theta_max 30.52
_diffrn_reflns_theta_min 1.81
_exptl_absorpt_coefficient_mu 0.519
_exptl_absorpt_correction_T_max 1.000
_exptl_absorpt_correction_T_min 0.8442
_exptl_absorpt_correction_type empirical
_exptl_absorpt_process_details 'SADABS V2.03 (Bruker-AXS, 2001)'
_exptl_crystal_colour black
_exptl_crystal_density_diffrn 1.401
_exptl_crystal_density_method 'not measured'
_exptl_crystal_description lathe
_exptl_crystal_F_000 1201
_exptl_crystal_size_max 0.25
_exptl_crystal_size_mid 0.18
_exptl_crystal_size_min 0.08
_refine_diff_density_max 0.917
_refine_diff_density_min -0.613
_refine_diff_density_rms 0.096
_refine_ls_extinction_method none
_refine_ls_goodness_of_fit_ref 1.042
_refine_ls_hydrogen_treatment mixed
_refine_ls_matrix_type full
_refine_ls_number_parameters 808
_refine_ls_number_reflns 16475
_refine_ls_number_restraints 0
_refine_ls_restrained_S_all 1.042
_refine_ls_R_factor_all 0.0936
_refine_ls_R_factor_gt 0.0629
_refine_ls_shift/su_max 0.000
_refine_ls_shift/su_mean 0.000
_refine_ls_structure_factor_coef Fsqd
_refine_ls_weighting_details 'calc w=1/[\s^2^(Fo^2^)+(0.0200P)^2^+6.0000P] where P=(Fo^2^+2Fc^2^)/3'
_refine_ls_weighting_scheme calc
_refine_ls_wR_factor_gt 0.1240
_refine_ls_wR_factor_ref 0.1348
_reflns_number_gt 11646
_reflns_number_total 16475
_reflns_threshold_expression >2sigma(I)
_cod_data_source_file ic049141isi20040630_030352.cif
_cod_data_source_block porphco
_cod_depositor_comments
;
The following automatic conversions were performed:
'_exptl_absorpt_correction_type' value 'Empirical' changed to 'empirical'
according to '/home/saulius/struct/CIF-dictionaries/cif_core.dic'
dictionary named 'cif_core.dic' version 2.4.1 from 2010-06-29.

Automatic conversion script
Id: cif_fix_enum 1527 2010-12-29 10:47:43Z saulius 

The following automatic conversions were performed:

data name '_atom_site_symetry_multiplicity' was replaced with
'_atom_site_symmetry_multiplicity' as specified in the replacement
file 'data/replacement-values/replacement_tags.lst'.

Automatic conversion script
Id: cif_correct_tags 9268 2022-04-12 08:56:07Z antanas 
;
_cod_database_code 4311896

loop_
_symmetry_equiv_pos_as_xyz
'x, y, z'
'-x, -y, -z'

loop_
_atom_site_label
_atom_site_type_symbol
_atom_site_fract_x
_atom_site_fract_y
_atom_site_fract_z
_atom_site_U_iso_or_equiv
_atom_site_adp_type
_atom_site_occupancy
_atom_site_symmetry_multiplicity
_atom_site_calc_flag
_atom_site_refinement_flags
_atom_site_disorder_assembly
_atom_site_disorder_group
Co1 Co 0.0000 1.0000 0.0000 0.01225(10) Uani 1 2 d S . .
Co2 Co 0.39242(3) 0.56431(2) 0.35722(2) 0.01361(8) Uani 1 1 d . . .
N1 N -0.03975(18) 0.95463(14) 0.10497(13) 0.0144(4) Uani 1 1 d . . .
N2 N 0.13334(19) 0.92970(14) 0.02206(13) 0.0168(4) Uani 1 1 d . . .
N4 N 0.28691(19) 0.45112(14) 0.36917(13) 0.0165(4) Uani 1 1 d . . .
N5 N 0.40720(19) 0.60274(14) 0.47431(13) 0.0154(4) Uani 1 1 d . . .
N6 N 0.50198(19) 0.67604(14) 0.34562(13) 0.0154(4) Uani 1 1 d . . .
N7 N 0.40073(19) 0.51665(14) 0.24784(13) 0.0157(4) Uani 1 1 d . . .
C1 C -0.1249(2) 0.98034(18) 0.14042(16) 0.0183(5) Uani 1 1 d . . .
C2 C -0.1208(2) 0.93798(18) 0.21897(16) 0.0196(5) Uani 1 1 d . . .
H2A H -0.1689 0.9463 0.2557 0.024 Uiso 1 1 calc R . .
C3 C -0.0361(2) 0.88444(17) 0.23057(16) 0.0180(5) Uani 1 1 d . . .
H3A H -0.0141 0.8466 0.2766 0.022 Uiso 1 1 calc R . .
C4 C 0.0154(2) 0.89498(16) 0.16041(15) 0.0138(5) Uani 1 1 d . . .
C5 C 0.1082(2) 0.85222(17) 0.14945(15) 0.0154(5) Uani 1 1 d . . .
C6 C 0.1660(2) 0.87237(18) 0.08682(16) 0.0180(5) Uani 1 1 d . . .
C7 C 0.2694(3) 0.8352(2) 0.08085(19) 0.0299(7) Uani 1 1 d . . .
H7A H 0.3098 0.7950 0.1185 0.036 Uiso 1 1 calc R . .
C8 C 0.2983(3) 0.8682(2) 0.0117(2) 0.0348(8) Uani 1 1 d . . .
H8A H 0.3634 0.8561 -0.0084 0.042 Uiso 1 1 calc R . .
C9 C 0.2119(3) 0.9250(2) -0.02598(18) 0.0238(6) Uani 1 1 d . . .
C10 C 0.2076(3) 0.96428(19) -0.10296(17) 0.0232(6) Uani 1 1 d . . .
C11 C 0.1490(2) 0.77772(17) 0.20604(16) 0.0157(5) Uani 1 1 d . . .
C12 C 0.1365(2) 0.68834(17) 0.17260(16) 0.0166(5) Uani 1 1 d . . .
H12A H 0.0934 0.6730 0.1163 0.020 Uiso 1 1 calc R . .
C13 C 0.1876(2) 0.62235(17) 0.22248(16) 0.0167(5) Uani 1 1 d . . .
H13A H 0.1788 0.5620 0.1988 0.020 Uiso 1 1 calc R . .
N3 N 0.24862(19) 0.63933(14) 0.30237(13) 0.0156(4) Uani 1 1 d . . .
C14 C 0.2531(2) 0.72359(17) 0.33559(16) 0.0171(5) Uani 1 1 d . . .
H14A H 0.2912 0.7356 0.3933 0.021 Uiso 1 1 calc R . .
C15 C 0.2054(2) 0.79411(17) 0.29030(16) 0.0181(5) Uani 1 1 d . . .
H15A H 0.2111 0.8528 0.3166 0.022 Uiso 1 1 calc R . .
C16 C 0.2969(3) 0.9419(2) -0.14760(19) 0.0343(8) Uani 1 1 d . . .
C17 C 0.2765(4) 0.8611(3) -0.1939(3) 0.0618(13) Uani 1 1 d . . .
H17A H 0.2029 0.8213 -0.2018 0.074 Uiso 1 1 calc R . .
C18 C 0.3637(5) 0.8369(4) -0.2296(3) 0.0757(17) Uani 1 1 d . . .
H18A H 0.3491 0.7802 -0.2608 0.091 Uiso 1 1 calc R . .
C19 C 0.4684(4) 0.8929(5) -0.2204(3) 0.0779(19) Uani 1 1 d . . .
H19A H 0.5264 0.8770 -0.2463 0.094 Uiso 1 1 calc R . .
C20 C 0.4888(4) 0.9711(5) -0.1740(3) 0.088(2) Uani 1 1 d . . .
H20A H 0.5632 1.0099 -0.1659 0.105 Uiso 1 1 calc R . .
C21 C 0.4042(3) 0.9972(4) -0.1375(2) 0.0602(13) Uani 1 1 d . . .
H21A H 0.4209 1.0536 -0.1055 0.072 Uiso 1 1 calc R . .
C22 C 0.2368(2) 0.38027(17) 0.31001(16) 0.0181(5) Uani 1 1 d . . .
C23 C 0.1428(2) 0.32182(18) 0.33434(17) 0.0219(6) Uani 1 1 d . . .
H23A H 0.0935 0.2695 0.3035 0.026 Uiso 1 1 calc R . .
C24 C 0.1380(2) 0.35527(18) 0.40893(17) 0.0212(5) Uani 1 1 d . . .
H24A H 0.0841 0.3313 0.4405 0.025 Uiso 1 1 calc R . .
C25 C 0.2297(2) 0.43414(17) 0.43185(16) 0.0175(5) Uani 1 1 d . . .
C26 C 0.2602(2) 0.48236(17) 0.50882(16) 0.0179(5) Uani 1 1 d . . .
C27 C 0.3498(2) 0.55786(17) 0.52953(16) 0.0169(5) Uani 1 1 d . . .
C28 C 0.3931(2) 0.60249(18) 0.61160(16) 0.0202(5) Uani 1 1 d . . .
H28A H 0.3687 0.5840 0.6604 0.024 Uiso 1 1 calc R . .
C29 C 0.4745(2) 0.67532(18) 0.60598(16) 0.0206(5) Uani 1 1 d . . .
H29A H 0.5193 0.7175 0.6502 0.025 Uiso 1 1 calc R . .
C30 C 0.4810(2) 0.67717(17) 0.52020(16) 0.0164(5) Uani 1 1 d . . .
C31 C 0.5442(2) 0.74829(17) 0.48665(16) 0.0169(5) Uani 1 1 d . . .
C32 C 0.5466(2) 0.74890(17) 0.40292(16) 0.0176(5) Uani 1 1 d . . .
C33 C 0.5943(3) 0.82768(19) 0.36407(18) 0.0260(6) Uani 1 1 d . . .
H33A H 0.6290 0.8864 0.3903 0.031 Uiso 1 1 calc R . .
C34 C 0.5804(3) 0.8024(2) 0.28348(18) 0.0304(7) Uani 1 1 d . . .
H34A H 0.6020 0.8404 0.2417 0.036 Uiso 1 1 calc R . .
C35 C 0.5270(2) 0.70742(18) 0.27233(17) 0.0201(5) Uani 1 1 d . . .
C36 C 0.5100(2) 0.65325(18) 0.19970(16) 0.0194(5) Uani 1 1 d . . .
C37 C 0.4590(2) 0.56086(17) 0.19296(16) 0.0174(5) Uani 1 1 d . . .
C38 C 0.4551(3) 0.49911(19) 0.12441(17) 0.0239(6) Uani 1 1 d . . .
H38A H 0.4905 0.5126 0.0794 0.029 Uiso 1 1 calc R . .
C39 C 0.3916(3) 0.41844(19) 0.13630(18) 0.0251(6) Uani 1 1 d . . .
H39A H 0.3750 0.3638 0.1018 0.030 Uiso 1 1 calc R . .
C40 C 0.3540(2) 0.43055(17) 0.21089(16) 0.0192(5) Uani 1 1 d . . .
C41 C 0.2726(2) 0.36720(17) 0.23782(16) 0.0187(5) Uani 1 1 d . . .
C42 C 0.1942(2) 0.44858(18) 0.57197(16) 0.0191(5) Uani 1 1 d . . .
C43 C 0.2084(3) 0.3635(2) 0.60707(19) 0.0283(6) Uani 1 1 d . . .
H43A H 0.2634 0.3291 0.5933 0.034 Uiso 1 1 calc R . .
C44 C 0.1429(3) 0.3291(2) 0.6618(2) 0.0349(7) Uani 1 1 d . . .
H44A H 0.1535 0.2712 0.6854 0.042 Uiso 1 1 calc R . .
C45 C 0.0625(3) 0.3778(2) 0.6826(2) 0.0332(7) Uani 1 1 d . . .
H45A H 0.0180 0.3539 0.7205 0.040 Uiso 1 1 calc R . .
C46 C 0.0474(3) 0.4616(2) 0.6479(2) 0.0343(7) Uani 1 1 d . . .
H46A H -0.0086 0.4952 0.6612 0.041 Uiso 1 1 calc R . .
C47 C 0.1137(3) 0.4970(2) 0.59357(19) 0.0284(6) Uani 1 1 d . . .
H47A H 0.1036 0.5554 0.5709 0.034 Uiso 1 1 calc R . .
C48 C 0.6085(3) 0.83128(18) 0.54063(16) 0.0213(6) Uani 1 1 d . . .
C49 C 0.5488(3) 0.8895(2) 0.5742(2) 0.0349(8) Uani 1 1 d . . .
H49A H 0.4652 0.8760 0.5657 0.042 Uiso 1 1 calc R . .
C50 C 0.6132(4) 0.9682(2) 0.6206(2) 0.0478(10) Uani 1 1 d . . .
H50A H 0.5705 1.0080 0.6422 0.057 Uiso 1 1 calc R . .
N8 N 0.7295(3) 0.99110(19) 0.63666(18) 0.0464(8) Uani 1 1 d . . .
C51 C 0.7861(3) 0.9351(2) 0.6046(2) 0.0400(8) Uani 1 1 d . . .
H51A H 0.8699 0.9502 0.6151 0.048 Uiso 1 1 calc R . .
C52 C 0.7307(3) 0.8558(2) 0.55641(19) 0.0287(7) Uani 1 1 d . . .
H52A H 0.7759 0.8186 0.5344 0.034 Uiso 1 1 calc R . .
C53 C 0.5472(3) 0.69470(19) 0.12623(17) 0.0244(6) Uani 1 1 d . . .
C54 C 0.6625(4) 0.7369(3) 0.1331(2) 0.0515(11) Uani 1 1 d . . .
H54A H 0.7204 0.7372 0.1849 0.062 Uiso 1 1 calc R . .
C55 C 0.6950(4) 0.7788(3) 0.0653(3) 0.0692(16) Uani 1 1 d . . .
H55A H 0.7744 0.8079 0.0712 0.083 Uiso 1 1 calc R . .
C56 C 0.6125(4) 0.7782(2) -0.0102(2) 0.0527(12) Uani 1 1 d . . .
H56A H 0.6343 0.8080 -0.0561 0.063 Uiso 1 1 calc R . .
C57 C 0.4986(4) 0.7343(2) -0.0189(2) 0.0394(9) Uani 1 1 d . . .
H57A H 0.4420 0.7322 -0.0715 0.047 Uiso 1 1 calc R . .
C58 C 0.4655(3) 0.69279(19) 0.04894(18) 0.0265(6) Uani 1 1 d . . .
H58A H 0.3862 0.6629 0.0424 0.032 Uiso 1 1 calc R . .
C59 C 0.2171(2) 0.28264(18) 0.18331(17) 0.0205(6) Uani 1 1 d . . .
C60 C 0.1487(3) 0.28898(18) 0.10203(17) 0.0269(6) Uani 1 1 d . . .
H60A H 0.1368 0.3475 0.0803 0.032 Uiso 1 1 calc R . .
C61 C 0.0985(3) 0.20963(18) 0.05327(17) 0.0257(6) Uani 1 1 d . . .
H61A H 0.0516 0.2156 -0.0017 0.031 Uiso 1 1 calc R . .
N9 N 0.1121(2) 0.12460(15) 0.07897(14) 0.0195(5) Uani 1 1 d . . .
C62 C 0.1779(2) 0.11854(17) 0.15709(16) 0.0192(5) Uani 1 1 d . . .
H62A H 0.1888 0.0591 0.1768 0.023 Uiso 1 1 calc R . .
C63 C 0.2312(2) 0.19449(17) 0.21081(16) 0.0192(5) Uani 1 1 d . . .
H63A H 0.2769 0.1865 0.2658 0.023 Uiso 1 1 calc R . .
O1A O -0.3131(11) 0.0499(6) 0.4320(7) 0.116(3) Uani 0.45 1 d P . .
O1B O 0.0216(6) 0.1079(5) 0.5530(4) 0.0715(19) Uani 0.55 1 d P . .
N10 N -0.1279(3) 0.1487(3) 0.4581(2) 0.0699(12) Uani 1 1 d . . .
C64A C -0.2149(8) 0.0544(6) 0.4304(7) 0.045(2) Uani 0.45 1 d P . .
C64B C -0.0392(7) 0.1628(6) 0.5299(5) 0.0542(19) Uani 0.55 1 d P . .
C65 C -0.1752(5) 0.2306(4) 0.4539(5) 0.121(3) Uani 1 1 d . . .
H65A H -0.1111 0.2824 0.4743 0.181 Uiso 1 1 calc R . .
H65B H -0.2317 0.2272 0.4886 0.181 Uiso 1 1 calc R . .
H65C H -0.2161 0.2397 0.3957 0.181 Uiso 1 1 calc R . .
C66A C -0.0137(11) 0.1236(10) 0.4698(15) 0.130(8) Uani 0.45 1 d P . .
C66B C -0.1427(12) 0.0868(8) 0.3962(7) 0.104(5) Uani 0.55 1 d P . .
O2A O 0.2421(6) 0.6431(4) -0.2316(4) 0.0941(18) Uani 0.67 1 d P . .
O2B O 0.0532(10) 0.4989(10) -0.0094(8) 0.108(5) Uani 0.33 1 d P . .
N11 N 0.1778(5) 0.5468(4) -0.1157(5) 0.125(3) Uani 1 1 d . . .
C67A C 0.2500(6) 0.5677(6) -0.1897(6) 0.073(2) Uani 0.67 1 d P . .
C67B C 0.1263(15) 0.4814(12) -0.0440(10) 0.077(5) Uani 0.33 1 d P . .
C68 C 0.1145(6) 0.6141(4) -0.1147(4) 0.098(2) Uani 1 1 d . . .
H68A H 0.1302 0.6595 -0.1554 0.146 Uiso 1 1 calc R . .
H68B H 0.1369 0.6439 -0.0587 0.146 Uiso 1 1 calc R . .
H68C H 0.0299 0.5884 -0.1294 0.146 Uiso 1 1 calc R . .
C69A C 0.2038(7) 0.4608(5) -0.0920(5) 0.067(2) Uani 0.67 1 d P . .
C69B C 0.2493(16) 0.5325(10) -0.1319(7) 0.059(4) Uani 0.33 1 d P . .

loop_
_atom_site_aniso_label
_atom_site_aniso_U_11
_atom_site_aniso_U_22
_atom_site_aniso_U_33
_atom_site_aniso_U_23
_atom_site_aniso_U_13
_atom_site_aniso_U_12
Co1 0.0150(2) 0.0098(2) 0.0127(2) 0.00276(17) 0.00427(18) 0.00312(17)
Co2 0.01742(17) 0.00988(15) 0.01362(16) 0.00097(12) 0.00388(13) 0.00263(12)
N1 0.0171(10) 0.0118(9) 0.0148(10) 0.0034(8) 0.0046(8) 0.0033(8)
N2 0.0206(11) 0.0159(10) 0.0168(10) 0.0059(8) 0.0075(9) 0.0076(9)
N4 0.0207(11) 0.0121(10) 0.0163(10) 0.0026(8) 0.0031(9) 0.0039(8)
N5 0.0179(11) 0.0136(10) 0.0151(10) 0.0035(8) 0.0038(8) 0.0047(8)
N6 0.0168(10) 0.0139(10) 0.0156(10) -0.0015(8) 0.0047(8) 0.0022(8)
N7 0.0187(11) 0.0115(9) 0.0172(10) 0.0010(8) 0.0049(8) 0.0034(8)
C1 0.0221(13) 0.0184(12) 0.0179(12) 0.0060(10) 0.0094(10) 0.0063(10)
C2 0.0240(14) 0.0211(13) 0.0171(12) 0.0056(10) 0.0096(11) 0.0064(11)
C3 0.0225(13) 0.0159(12) 0.0165(12) 0.0053(10) 0.0061(10) 0.0035(10)
C4 0.0170(12) 0.0103(10) 0.0130(11) 0.0023(9) 0.0027(9) 0.0004(9)
C5 0.0182(12) 0.0130(11) 0.0140(11) 0.0025(9) 0.0022(9) 0.0028(9)
C6 0.0211(13) 0.0186(12) 0.0161(12) 0.0061(10) 0.0059(10) 0.0071(10)
C7 0.0329(16) 0.0373(17) 0.0308(16) 0.0200(13) 0.0176(13) 0.0245(14)
C8 0.0363(18) 0.048(2) 0.0353(17) 0.0251(15) 0.0222(15) 0.0306(16)
C9 0.0263(14) 0.0275(14) 0.0248(14) 0.0131(12) 0.0130(12) 0.0161(12)
C10 0.0290(15) 0.0259(14) 0.0231(14) 0.0110(11) 0.0159(12) 0.0144(12)
C11 0.0163(12) 0.0148(11) 0.0171(12) 0.0046(9) 0.0052(10) 0.0044(9)
C12 0.0189(12) 0.0166(12) 0.0132(11) -0.0005(9) 0.0017(10) 0.0032(10)
C13 0.0194(12) 0.0125(11) 0.0181(12) -0.0007(9) 0.0041(10) 0.0035(10)
N3 0.0183(11) 0.0122(10) 0.0173(10) 0.0024(8) 0.0060(8) 0.0032(8)
C14 0.0220(13) 0.0160(12) 0.0138(12) 0.0011(9) 0.0029(10) 0.0070(10)
C15 0.0225(13) 0.0130(11) 0.0191(13) 0.0003(10) 0.0047(10) 0.0049(10)
C16 0.0402(18) 0.052(2) 0.0269(15) 0.0266(15) 0.0215(14) 0.0342(16)
C17 0.094(3) 0.045(2) 0.081(3) 0.022(2) 0.072(3) 0.033(2)
C18 0.123(5) 0.079(3) 0.071(3) 0.036(3) 0.074(3) 0.072(3)
C19 0.068(3) 0.163(6) 0.035(2) 0.039(3) 0.035(2) 0.082(4)
C20 0.033(2) 0.197(7) 0.044(3) -0.006(3) 0.021(2) 0.032(3)
C21 0.0297(19) 0.121(4) 0.037(2) -0.003(2) 0.0161(16) 0.020(2)
C22 0.0227(13) 0.0115(11) 0.0188(12) 0.0007(9) 0.0026(10) 0.0032(10)
C23 0.0235(14) 0.0144(12) 0.0251(14) -0.0006(10) 0.0035(11) -0.0003(10)
C24 0.0230(14) 0.0148(12) 0.0254(14) 0.0010(10) 0.0075(11) 0.0001(10)
C25 0.0197(13) 0.0132(11) 0.0206(13) 0.0037(10) 0.0057(10) 0.0047(10)
C26 0.0207(13) 0.0153(12) 0.0196(13) 0.0041(10) 0.0060(10) 0.0065(10)
C27 0.0198(13) 0.0159(12) 0.0161(12) 0.0025(9) 0.0049(10) 0.0058(10)
C28 0.0261(14) 0.0203(13) 0.0142(12) 0.0028(10) 0.0045(10) 0.0042(11)
C29 0.0270(14) 0.0205(13) 0.0121(12) 0.0003(10) 0.0016(10) 0.0027(11)
C30 0.0182(12) 0.0150(11) 0.0155(12) 0.0005(9) 0.0018(10) 0.0050(10)
C31 0.0199(13) 0.0141(11) 0.0161(12) -0.0001(9) 0.0041(10) 0.0021(10)
C32 0.0213(13) 0.0149(12) 0.0174(12) 0.0004(10) 0.0069(10) 0.0023(10)
C33 0.0386(17) 0.0158(12) 0.0221(14) -0.0023(11) 0.0110(13) -0.0060(12)
C34 0.0466(19) 0.0203(14) 0.0223(14) -0.0008(11) 0.0149(14) -0.0117(13)
C35 0.0244(14) 0.0167(12) 0.0192(13) -0.0005(10) 0.0092(11) -0.0027(10)
C36 0.0208(13) 0.0192(13) 0.0181(13) -0.0007(10) 0.0072(10) -0.0011(10)
C37 0.0193(13) 0.0158(12) 0.0174(12) -0.0002(10) 0.0053(10) 0.0029(10)
C38 0.0328(16) 0.0208(13) 0.0206(13) -0.0022(11) 0.0108(12) 0.0052(12)
C39 0.0373(17) 0.0173(13) 0.0218(14) -0.0048(11) 0.0097(12) 0.0039(12)
C40 0.0256(14) 0.0132(11) 0.0189(13) -0.0007(10) 0.0044(11) 0.0054(10)
C41 0.0268(14) 0.0097(11) 0.0173(12) -0.0005(9) 0.0010(10) 0.0034(10)
C42 0.0202(13) 0.0189(12) 0.0176(12) 0.0017(10) 0.0046(10) 0.0014(10)
C43 0.0274(15) 0.0284(15) 0.0346(17) 0.0098(13) 0.0153(13) 0.0087(12)
C44 0.0360(18) 0.0339(17) 0.0395(18) 0.0176(14) 0.0185(15) 0.0046(14)
C45 0.0280(16) 0.0449(19) 0.0295(16) 0.0059(14) 0.0157(13) 0.0002(14)
C46 0.0341(18) 0.0417(19) 0.0335(17) 0.0026(14) 0.0164(14) 0.0125(15)
C47 0.0373(17) 0.0242(14) 0.0295(16) 0.0048(12) 0.0154(14) 0.0117(13)
C48 0.0351(16) 0.0130(11) 0.0136(12) 0.0009(9) 0.0053(11) -0.0012(11)
C49 0.049(2) 0.0219(15) 0.0384(18) -0.0071(13) 0.0257(16) -0.0040(14)
C50 0.076(3) 0.0244(16) 0.050(2) -0.0145(16) 0.037(2) -0.0037(18)
N8 0.074(2) 0.0259(14) 0.0345(16) -0.0112(12) 0.0186(16) -0.0147(15)
C51 0.048(2) 0.0286(17) 0.0329(18) 0.0001(14) -0.0007(16) -0.0099(15)
C52 0.0343(17) 0.0189(13) 0.0268(15) 0.0003(11) -0.0010(13) -0.0001(12)
C53 0.0355(16) 0.0187(13) 0.0208(13) -0.0044(11) 0.0157(12) -0.0048(12)
C54 0.054(2) 0.067(3) 0.0265(17) -0.0221(17) 0.0238(17) -0.035(2)
C55 0.094(3) 0.065(3) 0.044(2) -0.036(2) 0.052(2) -0.058(3)
C56 0.110(4) 0.0181(15) 0.045(2) -0.0054(14) 0.057(2) -0.0078(19)
C57 0.075(3) 0.0294(17) 0.0293(17) 0.0086(13) 0.0291(17) 0.0286(18)
C58 0.0394(17) 0.0208(13) 0.0275(15) 0.0035(11) 0.0179(13) 0.0140(12)
C59 0.0289(15) 0.0132(11) 0.0182(13) -0.0004(10) 0.0054(11) 0.0012(11)
C60 0.0441(18) 0.0112(12) 0.0212(14) 0.0048(10) 0.0020(13) 0.0020(12)
C61 0.0403(17) 0.0147(12) 0.0160(13) 0.0032(10) -0.0021(12) 0.0007(12)
N9 0.0260(12) 0.0134(10) 0.0173(11) 0.0020(8) 0.0038(9) 0.0008(9)
C62 0.0257(14) 0.0104(11) 0.0202(13) 0.0017(10) 0.0036(11) 0.0028(10)
C63 0.0254(14) 0.0152(12) 0.0155(12) 0.0012(10) 0.0028(10) 0.0022(10)
O1A 0.134(9) 0.070(6) 0.135(9) 0.008(6) 0.014(7) 0.019(6)
O1B 0.072(4) 0.095(5) 0.048(3) 0.006(3) -0.002(3) 0.046(4)
N10 0.052(2) 0.112(4) 0.051(2) 0.001(2) 0.0115(18) 0.034(2)
C64A 0.026(4) 0.041(5) 0.068(6) 0.003(4) 0.016(4) -0.001(4)
C64B 0.059(5) 0.059(5) 0.040(4) 0.014(4) 0.006(4) 0.008(4)
C65 0.069(4) 0.093(5) 0.207(8) -0.074(5) 0.060(5) -0.005(3)
C66A 0.048(7) 0.078(9) 0.26(2) -0.075(13) 0.024(11) 0.009(7)
C66B 0.133(11) 0.085(8) 0.077(7) -0.034(6) -0.029(7) 0.060(8)
O2A 0.121(5) 0.073(4) 0.086(4) -0.004(3) 0.037(4) -0.010(3)
O2B 0.071(8) 0.173(13) 0.085(8) 0.039(8) 0.053(7) -0.018(8)
N11 0.079(4) 0.049(3) 0.194(7) -0.014(4) -0.068(4) 0.021(3)
C67A 0.050(4) 0.065(5) 0.103(7) 0.000(5) 0.030(4) -0.016(4)
C67B 0.066(10) 0.081(11) 0.073(10) 0.052(9) 0.004(8) -0.001(8)
C68 0.095(5) 0.103(5) 0.112(5) 0.004(4) 0.054(4) 0.024(4)
C69A 0.076(5) 0.052(4) 0.060(4) 0.013(3) -0.004(4) 0.009(4)
C69B 0.092(12) 0.048(8) 0.018(5) 0.005(5) 0.003(6) -0.030(8)

loop_
_atom_type_symbol
_atom_type_description
_atom_type_scat_dispersion_real
_atom_type_scat_dispersion_imag
_atom_type_scat_source
C C 0.0033 0.0016 'International Tables Vol C Tables 4.2.6.8 and 6.1.1.4'
H H 0.0000 0.0000 'International Tables Vol C Tables 4.2.6.8 and 6.1.1.4'
N N 0.0061 0.0033 'International Tables Vol C Tables 4.2.6.8 and 6.1.1.4'
O O 0.0106 0.0060 'International Tables Vol C Tables 4.2.6.8 and 6.1.1.4'
Co Co 0.3494 0.9721 'International Tables Vol C Tables 4.2.6.8 and 6.1.1.4'

loop_
_geom_angle_atom_site_label_1
_geom_angle_atom_site_label_2
_geom_angle_atom_site_label_3
_geom_angle
_geom_angle_site_symmetry_1
_geom_angle_site_symmetry_3
_geom_angle_publ_flag
N2 Co1 N2 180.0 . 2_575 ?
N2 Co1 N1 90.42(8) . 2_575 ?
N2 Co1 N1 89.58(8) 2_575 2_575 ?
N2 Co1 N1 89.58(8) . . ?
N2 Co1 N1 90.42(8) 2_575 . ?
N1 Co1 N1 180.0 2_575 . ?
N2 Co1 N9 87.35(9) . 2_565 ?
N2 Co1 N9 92.65(9) 2_575 2_565 ?
N1 Co1 N9 86.76(8) 2_575 2_565 ?
N1 Co1 N9 93.24(8) . 2_565 ?
N2 Co1 N9 92.65(9) . 1_565 ?
N2 Co1 N9 87.35(9) 2_575 1_565 ?
N1 Co1 N9 93.24(8) 2_575 1_565 ?
N1 Co1 N9 86.76(8) . 1_565 ?
N9 Co1 N9 180.0 2_565 1_565 ?
N4 Co2 N7 90.07(9) . . ?
N4 Co2 N6 178.44(9) . . ?
N7 Co2 N6 89.40(9) . . ?
N4 Co2 N5 90.20(9) . . ?
N7 Co2 N5 170.68(9) . . ?
N6 Co2 N5 90.10(9) . . ?
N4 Co2 N3 94.43(8) . . ?
N7 Co2 N3 93.28(8) . . ?
N6 Co2 N3 87.06(8) . . ?
N5 Co2 N3 95.99(8) . . ?
C1 N1 C4 104.6(2) . . ?
C1 N1 Co1 127.25(16) . . ?
C4 N1 Co1 128.09(17) . . ?
C9 N2 C6 105.0(2) . . ?
C9 N2 Co1 127.00(17) . . ?
C6 N2 Co1 127.98(17) . . ?
C25 N4 C22 105.1(2) . . ?
C25 N4 Co2 126.49(17) . . ?
C22 N4 Co2 127.39(17) . . ?
C30 N5 C27 104.9(2) . . ?
C30 N5 Co2 127.81(17) . . ?
C27 N5 Co2 127.18(17) . . ?
C32 N6 C35 105.0(2) . . ?
C32 N6 Co2 126.86(17) . . ?
C35 N6 Co2 126.57(17) . . ?
C40 N7 C37 104.7(2) . . ?
C40 N7 Co2 127.63(17) . . ?
C37 N7 Co2 127.58(17) . . ?
N1 C1 C10 124.6(2) . 2_575 ?
N1 C1 C2 110.8(2) . . ?
C10 C1 C2 124.6(2) 2_575 . ?
C3 C2 C1 106.9(2) . . ?
C3 C2 H2A 126.5 . . ?
C1 C2 H2A 126.5 . . ?
C2 C3 C4 107.2(2) . . ?
C2 C3 H3A 126.4 . . ?
C4 C3 H3A 126.4 . . ?
N1 C4 C5 124.2(2) . . ?
N1 C4 C3 110.4(2) . . ?
C5 C4 C3 125.3(2) . . ?
C6 C5 C4 124.1(2) . . ?
C6 C5 C11 116.1(2) . . ?
C4 C5 C11 119.8(2) . . ?
N2 C6 C5 125.6(2) . . ?
N2 C6 C7 110.5(2) . . ?
C5 C6 C7 123.9(2) . . ?
C8 C7 C6 106.9(2) . . ?
C8 C7 H7A 126.5 . . ?
C6 C7 H7A 126.5 . . ?
C7 C8 C9 107.0(3) . . ?
C7 C8 H8A 126.5 . . ?
C9 C8 H8A 126.5 . . ?
N2 C9 C10 126.4(2) . . ?
N2 C9 C8 110.5(2) . . ?
C10 C9 C8 123.0(3) . . ?
C1 C10 C9 123.9(2) 2_575 . ?
C1 C10 C16 119.6(2) 2_575 . ?
C9 C10 C16 116.5(2) . . ?
C15 C11 C12 117.6(2) . . ?
C15 C11 C5 122.9(2) . . ?
C12 C11 C5 119.4(2) . . ?
C13 C12 C11 119.3(2) . . ?
C13 C12 H12A 120.4 . . ?
C11 C12 H12A 120.4 . . ?
N3 C13 C12 123.3(2) . . ?
N3 C13 H13A 118.3 . . ?
C12 C13 H13A 118.3 . . ?
C13 N3 C14 116.9(2) . . ?
C13 N3 Co2 120.48(16) . . ?
C14 N3 Co2 117.32(17) . . ?
N3 C14 C15 123.6(2) . . ?
N3 C14 H14A 118.2 . . ?
C15 C14 H14A 118.2 . . ?
C14 C15 C11 119.0(2) . . ?
C14 C15 H15A 120.5 . . ?
C11 C15 H15A 120.5 . . ?
C21 C16 C17 118.1(3) . . ?
C21 C16 C10 121.4(3) . . ?
C17 C16 C10 120.3(3) . . ?
C16 C17 C18 120.2(5) . . ?
C16 C17 H17A 119.9 . . ?
C18 C17 H17A 119.9 . . ?
C19 C18 C17 121.1(5) . . ?
C19 C18 H18A 119.4 . . ?
C17 C18 H18A 119.4 . . ?
C20 C19 C18 118.6(4) . . ?
C20 C19 H19A 120.7 . . ?
C18 C19 H19A 120.7 . . ?
C19 C20 C21 121.8(5) . . ?
C19 C20 H20A 119.1 . . ?
C21 C20 H20A 119.1 . . ?
C16 C21 C20 120.2(5) . . ?
C16 C21 H21A 119.9 . . ?
C20 C21 H21A 119.9 . . ?
N4 C22 C41 124.8(2) . . ?
N4 C22 C23 110.3(2) . . ?
C41 C22 C23 125.0(2) . . ?
C24 C23 C22 107.1(2) . . ?
C24 C23 H23A 126.5 . . ?
C22 C23 H23A 126.5 . . ?
C23 C24 C25 107.1(2) . . ?
C23 C24 H24A 126.4 . . ?
C25 C24 H24A 126.4 . . ?
N4 C25 C26 125.3(2) . . ?
N4 C25 C24 110.4(2) . . ?
C26 C25 C24 124.3(2) . . ?
C27 C26 C25 123.0(2) . . ?
C27 C26 C42 119.4(2) . . ?
C25 C26 C42 117.5(2) . . ?
N5 C27 C26 125.1(2) . . ?
N5 C27 C28 110.4(2) . . ?
C26 C27 C28 124.4(2) . . ?
C29 C28 C27 107.0(2) . . ?
C29 C28 H28A 126.5 . . ?
C27 C28 H28A 126.5 . . ?
C28 C29 C30 107.1(2) . . ?
C28 C29 H29A 126.5 . . ?
C30 C29 H29A 126.5 . . ?
N5 C30 C31 124.6(2) . . ?
N5 C30 C29 110.5(2) . . ?
C31 C30 C29 124.7(2) . . ?
C30 C31 C32 123.3(2) . . ?
C30 C31 C48 119.6(2) . . ?
C32 C31 C48 117.1(2) . . ?
N6 C32 C31 125.5(2) . . ?
N6 C32 C33 110.5(2) . . ?
C31 C32 C33 124.0(2) . . ?
C34 C33 C32 106.9(2) . . ?
C34 C33 H33A 126.6 . . ?
C32 C33 H33A 126.6 . . ?
C33 C34 C35 107.3(2) . . ?
C33 C34 H34A 126.4 . . ?
C35 C34 H34A 126.4 . . ?
N6 C35 C36 125.0(2) . . ?
N6 C35 C34 110.2(2) . . ?
C36 C35 C34 124.6(2) . . ?
C37 C36 C35 122.0(2) . . ?
C37 C36 C53 118.3(2) . . ?
C35 C36 C53 119.6(2) . . ?
N7 C37 C36 125.6(2) . . ?
N7 C37 C38 110.5(2) . . ?
C36 C37 C38 123.9(2) . . ?
C39 C38 C37 106.9(2) . . ?
C39 C38 H38A 126.6 . . ?
C37 C38 H38A 126.6 . . ?
C38 C39 C40 107.0(2) . . ?
C38 C39 H39A 126.5 . . ?
C40 C39 H39A 126.5 . . ?
N7 C40 C41 124.6(2) . . ?
N7 C40 C39 110.7(2) . . ?
C41 C40 C39 124.4(2) . . ?
C22 C41 C40 123.6(2) . . ?
C22 C41 C59 118.6(2) . . ?
C40 C41 C59 117.7(2) . . ?
C47 C42 C43 118.4(3) . . ?
C47 C42 C26 121.8(2) . . ?
C43 C42 C26 119.7(2) . . ?
C44 C43 C42 120.3(3) . . ?
C44 C43 H43A 119.8 . . ?
C42 C43 H43A 119.8 . . ?
C45 C44 C43 120.8(3) . . ?
C45 C44 H44A 119.6 . . ?
C43 C44 H44A 119.6 . . ?
C46 C45 C44 119.2(3) . . ?
C46 C45 H45A 120.4 . . ?
C44 C45 H45A 120.4 . . ?
C45 C46 C47 120.3(3) . . ?
C45 C46 H46A 119.8 . . ?
C47 C46 H46A 119.8 . . ?
C42 C47 C46 121.0(3) . . ?
C42 C47 H47A 119.5 . . ?
C46 C47 H47A 119.5 . . ?
C49 C48 C52 116.8(3) . . ?
C49 C48 C31 121.7(3) . . ?
C52 C48 C31 121.4(3) . . ?
C48 C49 C50 119.0(3) . . ?
C48 C49 H49A 120.5 . . ?
C50 C49 H49A 120.5 . . ?
N8 C50 C49 124.4(3) . . ?
N8 C50 H50A 117.8 . . ?
C49 C50 H50A 117.8 . . ?
C50 N8 C51 116.4(3) . . ?
N8 C51 C52 124.0(4) . . ?
N8 C51 H51A 118.0 . . ?
C52 C51 H51A 118.0 . . ?
C51 C52 C48 119.5(3) . . ?
C51 C52 H52A 120.3 . . ?
C48 C52 H52A 120.3 . . ?
C54 C53 C58 118.1(3) . . ?
C54 C53 C36 121.4(3) . . ?
C58 C53 C36 120.4(3) . . ?
C53 C54 C55 121.0(4) . . ?
C53 C54 H54A 119.5 . . ?
C55 C54 H54A 119.5 . . ?
C56 C55 C54 120.2(4) . . ?
C56 C55 H55A 119.9 . . ?
C54 C55 H55A 119.9 . . ?
C57 C56 C55 119.7(3) . . ?
C57 C56 H56A 120.2 . . ?
C55 C56 H56A 120.2 . . ?
C56 C57 C58 120.3(4) . . ?
C56 C57 H57A 119.9 . . ?
C58 C57 H57A 119.9 . . ?
C53 C58 C57 120.7(3) . . ?
C53 C58 H58A 119.7 . . ?
C57 C58 H58A 119.7 . . ?
C60 C59 C63 117.0(2) . . ?
C60 C59 C41 120.9(2) . . ?
C63 C59 C41 122.0(2) . . ?
C61 C60 C59 119.5(2) . . ?
C61 C60 H60A 120.2 . . ?
C59 C60 H60A 120.2 . . ?
N9 C61 C60 123.9(3) . . ?
N9 C61 H61A 118.1 . . ?
C60 C61 H61A 118.1 . . ?
C62 N9 C61 116.6(2) . . ?
C62 N9 Co1 122.92(17) . 1_545 ?
C61 N9 Co1 119.63(18) . 1_545 ?
N9 C62 C63 123.6(2) . . ?
N9 C62 H62A 118.2 . . ?
C63 C62 H62A 118.2 . . ?
C62 C63 C59 119.4(2) . . ?
C62 C63 H63A 120.3 . . ?
C59 C63 H63A 120.3 . . ?
C64B O1B C66A 59.6(7) . . ?
C66B N10 C64B 128.0(7) . . ?
C66B N10 C65 127.0(6) . . ?
C64B N10 C65 102.4(6) . . ?
C66B N10 C66A 76.7(9) . . ?
C64B N10 C66A 54.3(9) . . ?
C65 N10 C66A 136.5(7) . . ?
C66B N10 C64A 46.8(7) . . ?
C64B N10 C64A 124.4(6) . . ?
C65 N10 C64A 119.1(5) . . ?
C66A N10 C64A 103.6(7) . . ?
O1A C64A C66B 144.4(13) . . ?
O1A C64A N10 118.9(9) . . ?
C66B C64A N10 55.0(6) . . ?
O1B C64B C66A 68.1(10) . . ?
O1B C64B N10 121.6(8) . . ?
C66A C64B N10 65.1(8) . . ?
N10 C65 H65A 109.5 . . ?
N10 C65 H65B 109.5 . . ?
H65A C65 H65B 109.5 . . ?
N10 C65 H65C 109.5 . . ?
H65A C65 H65C 109.5 . . ?
H65B C65 H65C 109.5 . . ?
C64B C66A O1B 52.2(10) . . ?
C64B C66A N10 60.6(7) . . ?
O1B C66A N10 104.8(13) . . ?
C64B C66A C66B 107.8(10) . . ?
O1B C66A C66B 131.6(14) . . ?
N10 C66A C66B 49.3(6) . . ?
C64A C66B N10 78.2(9) . . ?
C64A C66B C66A 108.6(12) . . ?
N10 C66B C66A 54.0(6) . . ?
C67B O2B O2B 162(2) . 2_565 ?
C69B N11 C68 142.1(12) . . ?
C69B N11 C69A 67.5(9) . . ?
C68 N11 C69A 150.1(9) . . ?
C69B N11 C67A 39.1(10) . . ?
C68 N11 C67A 107.9(6) . . ?
C69A N11 C67A 101.3(7) . . ?
C69B N11 C67B 118.8(12) . . ?
C68 N11 C67B 96.9(9) . . ?
C69A N11 C67B 53.5(8) . . ?
C67A N11 C67B 154.7(9) . . ?
C69B C67A O2A 148.9(12) . . ?
C69B C67A N11 35.3(11) . . ?
O2A C67A N11 120.1(7) . . ?
O2B C67B C69A 174.6(15) . . ?
O2B C67B N11 125.8(14) . . ?
C69A C67B N11 51.6(6) . . ?
N11 C68 H68A 109.5 . . ?
N11 C68 H68B 109.5 . . ?
H68A C68 H68B 109.5 . . ?
N11 C68 H68C 109.5 . . ?
H68A C68 H68C 109.5 . . ?
H68B C68 H68C 109.5 . . ?
C69B C69A N11 42.7(8) . . ?
C69B C69A C67B 115.7(11) . . ?
N11 C69A C67B 74.9(8) . . ?
N11 C69B C67A 105.6(18) . . ?
N11 C69B C69A 69.9(10) . . ?
C67A C69B C69A 149.2(13) . . ?

loop_
_geom_bond_atom_site_label_1
_geom_bond_atom_site_label_2
_geom_bond_distance
_geom_bond_site_symmetry_2
_geom_bond_publ_flag
Co1 N2 1.970(2) . ?
Co1 N2 1.970(2) 2_575 ?
Co1 N1 2.001(2) 2_575 ?
Co1 N1 2.001(2) . ?
Co1 N9 2.278(2) 2_565 ?
Co1 N9 2.278(2) 1_565 ?
Co2 N4 1.964(2) . ?
Co2 N7 1.969(2) . ?
Co2 N6 1.973(2) . ?
Co2 N5 1.973(2) . ?
Co2 N3 2.171(2) . ?
N1 C1 1.381(3) . ?
N1 C4 1.382(3) . ?
N2 C9 1.373(3) . ?
N2 C6 1.379(3) . ?
N4 C25 1.378(3) . ?
N4 C22 1.381(3) . ?
N5 C30 1.380(3) . ?
N5 C27 1.382(3) . ?
N6 C32 1.376(3) . ?
N6 C35 1.383(3) . ?
N7 C40 1.376(3) . ?
N7 C37 1.380(3) . ?
C1 C10 1.392(4) 2_575 ?
C1 C2 1.436(3) . ?
C2 C3 1.341(4) . ?
C2 H2A 0.9500 . ?
C3 C4 1.438(3) . ?
C3 H3A 0.9500 . ?
C4 C5 1.391(3) . ?
C5 C6 1.387(3) . ?
C5 C11 1.499(3) . ?
C6 C7 1.435(4) . ?
C7 C8 1.344(4) . ?
C7 H7A 0.9500 . ?
C8 C9 1.438(4) . ?
C8 H8A 0.9500 . ?
C9 C10 1.392(4) . ?
C10 C1 1.392(4) 2_575 ?
C10 C16 1.503(4) . ?
C11 C15 1.387(4) . ?
C11 C12 1.397(3) . ?
C12 C13 1.384(3) . ?
C12 H12A 0.9500 . ?
C13 N3 1.338(3) . ?
C13 H13A 0.9500 . ?
N3 C14 1.342(3) . ?
C14 C15 1.387(3) . ?
C14 H14A 0.9500 . ?
C15 H15A 0.9500 . ?
C16 C21 1.368(5) . ?
C16 C17 1.369(5) . ?
C17 C18 1.396(5) . ?
C17 H17A 0.9500 . ?
C18 C19 1.350(8) . ?
C18 H18A 0.9500 . ?
C19 C20 1.337(8) . ?
C19 H19A 0.9500 . ?
C20 C21 1.388(5) . ?
C20 H20A 0.9500 . ?
C21 H21A 0.9500 . ?
C22 C41 1.386(4) . ?
C22 C23 1.439(4) . ?
C23 C24 1.345(4) . ?
C23 H23A 0.9500 . ?
C24 C25 1.438(4) . ?
C24 H24A 0.9500 . ?
C25 C26 1.392(4) . ?
C26 C27 1.388(4) . ?
C26 C42 1.498(4) . ?
C27 C28 1.441(4) . ?
C28 C29 1.346(4) . ?
C28 H28A 0.9500 . ?
C29 C30 1.440(3) . ?
C29 H29A 0.9500 . ?
C30 C31 1.391(4) . ?
C31 C32 1.392(3) . ?
C31 C48 1.494(4) . ?
C32 C33 1.436(4) . ?
C33 C34 1.346(4) . ?
C33 H33A 0.9500 . ?
C34 C35 1.433(4) . ?
C34 H34A 0.9500 . ?
C35 C36 1.394(4) . ?
C36 C37 1.392(4) . ?
C36 C53 1.495(4) . ?
C37 C38 1.438(4) . ?
C38 C39 1.346(4) . ?
C38 H38A 0.9500 . ?
C39 C40 1.432(4) . ?
C39 H39A 0.9500 . ?
C40 C41 1.391(4) . ?
C41 C59 1.495(4) . ?
C42 C47 1.383(4) . ?
C42 C43 1.396(4) . ?
C43 C44 1.383(4) . ?
C43 H43A 0.9500 . ?
C44 C45 1.380(5) . ?
C44 H44A 0.9500 . ?
C45 C46 1.378(5) . ?
C45 H45A 0.9500 . ?
C46 C47 1.387(4) . ?
C46 H46A 0.9500 . ?
C47 H47A 0.9500 . ?
C48 C49 1.384(4) . ?
C48 C52 1.388(4) . ?
C49 C50 1.392(5) . ?
C49 H49A 0.9500 . ?
C50 N8 1.320(5) . ?
C50 H50A 0.9500 . ?
N8 C51 1.323(5) . ?
C51 C52 1.386(4) . ?
C51 H51A 0.9500 . ?
C52 H52A 0.9500 . ?
C53 C54 1.384(4) . ?
C53 C58 1.390(4) . ?
C54 C55 1.390(5) . ?
C54 H54A 0.9500 . ?
C55 C56 1.374(6) . ?
C55 H55A 0.9500 . ?
C56 C57 1.372(6) . ?
C56 H56A 0.9500 . ?
C57 C58 1.392(4) . ?
C57 H57A 0.9500 . ?
C58 H58A 0.9500 . ?
C59 C60 1.393(4) . ?
C59 C63 1.395(4) . ?
C60 C61 1.381(4) . ?
C60 H60A 0.9500 . ?
C61 N9 1.341(3) . ?
C61 H61A 0.9500 . ?
N9 C62 1.340(3) . ?
N9 Co1 2.278(2) 1_545 ?
C62 C63 1.390(4) . ?
C62 H62A 0.9500 . ?
C63 H63A 0.9500 . ?
O1A C64A 1.159(12) . ?
O1B C64B 1.163(9) . ?
O1B C66A 1.37(2) . ?
N10 C66B 1.327(10) . ?
N10 C64B 1.361(8) . ?
N10 C65 1.398(7) . ?
N10 C66A 1.417(13) . ?
N10 C64A 1.585(10) . ?
C64A C66B 1.181(16) . ?
C64B C66A 1.269(18) . ?
C65 H65A 0.9800 . ?
C65 H65B 0.9800 . ?
C65 H65C 0.9800 . ?
C66A C66B 1.703(19) . ?
O2A C67A 1.313(10) . ?
O2B C67B 1.21(2) . ?
O2B O2B 1.37(2) 2_565 ?
N11 C69B 0.998(18) . ?
N11 C68 1.328(7) . ?
N11 C69A 1.382(8) . ?
N11 C67A 1.663(11) . ?
N11 C67B 1.702(16) . ?
C67A C69B 1.089(14) . ?
C67B C69A 1.42(2) . ?
C68 H68A 0.9800 . ?
C68 H68B 0.9800 . ?
C68 H68C 0.9800 . ?
C69A C69B 1.359(14) . ?
